data_2018646
loop_
_publ_author_name
'Szczesio, Ma\/lgorzata'
'Olczak, Andrzej'
'Gobis, Katarzyna'
'Foks, Henryk'
'G\/l\'owka, Marek L.'

_publ_section_title
;
 Planarity of benzoylhydrazine--dithiocarbazoate tuberculostatics. I.
 <i>N</i>'-Methyl-substituted 3,4-dichlorobenzoyl monoesters
;
_journal_coeditor_code OV3016
_journal_issue 10
_journal_name_full 'Acta Crystallographica Section C'
_journal_page_first o373
_journal_page_last o376
_journal_paper_doi 10.1107/S0108270112036001
_journal_volume 68
_journal_year 2012
_chemical_formula_iupac 'C10 H10 Cl2 N2 O S2'
_chemical_formula_moiety 'C10 H10 Cl2 N2 O S2'
_chemical_formula_sum 'C10 H10 Cl2 N2 O S2'
_chemical_formula_weight 309.22
_chemical_name_systematic
;
Methyl 2-(3,4-dichlorobenzoyl)-1-methylhydrazinecarbodithioate
;
_space_group_IT_number 14
_symmetry_cell_setting monoclinic
_symmetry_space_group_name_Hall '-P 2ybc'
_symmetry_space_group_name_H-M 'P 1 21/c 1'
_atom_sites_solution_hydrogens geom
_atom_sites_solution_primary direct
_atom_sites_solution_secondary difmap
_audit_creation_method SHELXL97
_cell_angle_alpha 90.00
_cell_angle_beta 96.9400(10)
_cell_angle_gamma 90.00
_cell_formula_units_Z 4
_cell_length_a 4.5696(3)
_cell_length_b 24.7384(17)
_cell_length_c 11.7638(8)
_cell_measurement_reflns_used 7396
_cell_measurement_temperature 292
_cell_measurement_theta_max 30.5165
_cell_measurement_theta_min 2.3985
_cell_volume 1320.09(15)
_computing_cell_refinement 'SAINT-Plus (Bruker, 2009)'
_computing_data_collection 'APEX2 (Bruker, 2002)'
_computing_data_reduction 'SAINT-Plus (Bruker, 2009)'
_computing_molecular_graphics
;
PLATON (Spek, 2009) and Mercury (Macrae <i>et al.</i>, 2008)
;
_computing_publication_material 'PLATON (Spek, 2009)'
_computing_structure_refinement 'SHELXL97 (Sheldrick, 2008<i>a</i>)'
_computing_structure_solution 'SHELXS97 (Sheldrick, 2008<i>a</i>)'
_diffrn_ambient_temperature 292
_diffrn_measured_fraction_theta_full 1.000
_diffrn_measured_fraction_theta_max 1.000
_diffrn_measurement_device_type 'Bruker SMART APEXII CCD area-detector'
_diffrn_measurement_method \w
_diffrn_radiation_monochromator graphite
_diffrn_radiation_type MoK\a
_diffrn_radiation_wavelength 0.71073
_diffrn_reflns_av_R_equivalents 0.0477
_diffrn_reflns_av_sigmaI/netI 0.0298
_diffrn_reflns_limit_h_max 5
_diffrn_reflns_limit_h_min -5
_diffrn_reflns_limit_k_max 29
_diffrn_reflns_limit_k_min -29
_diffrn_reflns_limit_l_max 13
_diffrn_reflns_limit_l_min -13
_diffrn_reflns_number 14761
_diffrn_reflns_theta_full 25.03
_diffrn_reflns_theta_max 25.03
_diffrn_reflns_theta_min 1.65
_exptl_absorpt_coefficient_mu 0.792
_exptl_absorpt_correction_T_max 1
_exptl_absorpt_correction_T_min 0.8523
_exptl_absorpt_correction_type multi-scan
_exptl_absorpt_process_details '(SADABS; Sheldrick, 2003)'
_exptl_crystal_colour colourless
_exptl_crystal_density_diffrn 1.556
_exptl_crystal_density_method 'not measured'
_exptl_crystal_description needle
_exptl_crystal_F_000 632
_exptl_crystal_size_max 0.6
_exptl_crystal_size_mid 0.06
_exptl_crystal_size_min 0.06
_refine_diff_density_max 0.250
_refine_diff_density_min -0.264
_refine_ls_extinction_method none
_refine_ls_goodness_of_fit_ref 1.056
_refine_ls_hydrogen_treatment constr
_refine_ls_matrix_type full
_refine_ls_number_parameters 156
_refine_ls_number_reflns 2337
_refine_ls_number_restraints 0
_refine_ls_restrained_S_all 1.056
_refine_ls_R_factor_all 0.0430
_refine_ls_R_factor_gt 0.0337
_refine_ls_shift/su_max 0.001
_refine_ls_shift/su_mean 0.000
_refine_ls_structure_factor_coef Fsqd
_refine_ls_weighting_details 'calc w = 1/[\s^2^(Fo^2^)+(0.0399P)^2^+0.4951P] where P=(Fo^2^+2Fc^2^)/3'
_refine_ls_weighting_scheme calc
_refine_ls_wR_factor_gt 0.0834
_refine_ls_wR_factor_ref 0.0890
_reflns_number_gt 1947
_reflns_number_total 2337
_reflns_threshold_expression I>2\s(I)
_cod_data_source_file ov3016.cif
_cod_data_source_block F1
_cod_original_sg_symbol_H-M 'P 21/c '
_cod_database_code 2018646
_cod_database_fobs_code 2018646

loop_
_symmetry_equiv_pos_as_xyz
'x, y, z'
'-x, y+1/2, -z+1/2'
'-x, -y, -z'
'x, -y-1/2, z-1/2'

loop_
_atom_site_type_symbol
_atom_site_label
_atom_site_fract_x
_atom_site_fract_y
_atom_site_fract_z
_atom_site_U_iso_or_equiv
_atom_site_adp_type
_atom_site_calc_flag
_atom_site_refinement_flags
_atom_site_occupancy
_atom_site_symmetry_multiplicity
C C1 0.9525(5) 0.68563(9) 0.77226(19) 0.0417(5) Uani d . 1 1
C C2 0.7006(7) 0.69895(11) 0.5760(2) 0.0668(8) Uani d . 1 1
H H2A 0.8355 0.6878 0.5239 0.100 Uiso calc R 1 1
H H2B 0.7237 0.7370 0.5910 0.100 Uiso calc R 1 1
H H2C 0.5022 0.6918 0.5426 0.100 Uiso calc R 1 1
C C4 0.7933(4) 0.57437(9) 0.65656(17) 0.0363(5) Uani d . 1 1
C C11 1.2264(7) 0.67130(13) 0.9941(2) 0.0738(8) Uani d . 1 1
H H11A 1.1410 0.7048 1.0151 0.111 Uiso calc R 1 1
H H11B 1.4107 0.6784 0.9656 0.111 Uiso calc R 1 1
H H11C 1.2592 0.6483 1.0601 0.111 Uiso calc R 1 1
C C41 0.6652(4) 0.52118(8) 0.68073(17) 0.0350(5) Uani d . 1 1
C C42 0.7192(5) 0.47715(9) 0.61316(19) 0.0423(5) Uani d . 1 1
H H42 0.8335 0.4815 0.5535 0.051 Uiso calc R 1 1
C C43 0.6057(5) 0.42733(9) 0.6335(2) 0.0465(5) Uani d . 1 1
H H43 0.6418 0.3982 0.5872 0.056 Uiso calc R 1 1
C C44 0.4382(5) 0.42015(9) 0.72222(19) 0.0428(5) Uani d . 1 1
C C45 0.3909(5) 0.46361(9) 0.79256(18) 0.0400(5) Uani d . 1 1
C C46 0.5022(4) 0.51392(9) 0.77104(18) 0.0380(5) Uani d . 1 1
H H46 0.4674 0.5430 0.8175 0.046 Uiso calc R 1 1
Cl Cl4 0.28831(16) 0.35746(2) 0.74307(6) 0.0628(2) Uani d . 1 1
Cl Cl5 0.19399(15) 0.45590(3) 0.90798(6) 0.0623(2) Uani d . 1 1
N N2 0.7621(4) 0.66912(7) 0.68263(16) 0.0438(4) Uani d . 1 1
N N3 0.6401(4) 0.61809(7) 0.68698(17) 0.0434(4) Uani d . 1 1
H H3 0.4684 0.6140 0.7088 0.052 Uiso calc R 1 1
O O4 1.0253(3) 0.57952(6) 0.61597(14) 0.0464(4) Uani d . 1 1
S S1 0.98179(16) 0.63880(3) 0.88581(5) 0.0550(2) Uani d . 1 1
S S2 1.13835(16) 0.74260(3) 0.77344(7) 0.0649(2) Uani d . 1 1

loop_
_atom_site_aniso_label
_atom_site_aniso_U_11
_atom_site_aniso_U_22
_atom_site_aniso_U_33
_atom_site_aniso_U_12
_atom_site_aniso_U_13
_atom_site_aniso_U_23
C1 0.0384(12) 0.0365(11) 0.0524(13) 0.0059(9) 0.0142(10) -0.0012(10)
C2 0.0759(19) 0.0600(17) 0.0615(17) 0.0011(14) -0.0033(14) 0.0181(13)
C4 0.0286(11) 0.0435(12) 0.0362(11) -0.0004(9) 0.0016(9) 0.0005(9)
C11 0.076(2) 0.088(2) 0.0540(16) 0.0019(17) -0.0036(14) -0.0139(15)
C41 0.0266(10) 0.0412(12) 0.0363(11) 0.0011(8) -0.0005(8) 0.0018(9)
C42 0.0367(12) 0.0508(13) 0.0406(12) 0.0022(10) 0.0088(10) -0.0013(10)
C43 0.0473(13) 0.0417(13) 0.0498(13) 0.0021(10) 0.0034(11) -0.0065(10)
C44 0.0398(12) 0.0392(12) 0.0466(13) -0.0024(9) -0.0061(10) 0.0063(10)
C45 0.0334(11) 0.0488(12) 0.0370(11) -0.0018(9) 0.0010(9) 0.0081(9)
C46 0.0337(11) 0.0424(12) 0.0372(11) 0.0027(9) 0.0018(9) -0.0006(9)
Cl4 0.0719(4) 0.0433(3) 0.0705(4) -0.0125(3) -0.0016(3) 0.0097(3)
Cl5 0.0676(4) 0.0712(4) 0.0520(4) -0.0093(3) 0.0228(3) 0.0115(3)
N2 0.0423(11) 0.0370(10) 0.0517(11) -0.0003(8) 0.0049(9) 0.0047(8)
N3 0.0298(9) 0.0407(10) 0.0612(12) -0.0023(8) 0.0116(8) 0.0007(8)
O4 0.0327(8) 0.0515(9) 0.0571(10) -0.0023(7) 0.0138(7) 0.0005(7)
S1 0.0667(4) 0.0510(4) 0.0468(4) -0.0054(3) 0.0043(3) 0.0041(3)
S2 0.0691(5) 0.0424(4) 0.0837(5) -0.0152(3) 0.0118(4) -0.0016(3)

loop_
_atom_type_symbol
_atom_type_description
_atom_type_scat_dispersion_real
_atom_type_scat_dispersion_imag
_atom_type_scat_source
C C 0.0033 0.0016 'International Tables Vol C Tables 4.2.6.8 and 6.1.1.4'
H H 0.0000 0.0000 'International Tables Vol C Tables 4.2.6.8 and 6.1.1.4'
N N 0.0061 0.0033 'International Tables Vol C Tables 4.2.6.8 and 6.1.1.4'
O O 0.0106 0.0060 'International Tables Vol C Tables 4.2.6.8 and 6.1.1.4'
S S 0.1246 0.1234 'International Tables Vol C Tables 4.2.6.8 and 6.1.1.4'
Cl Cl 0.1484 0.1585 'International Tables Vol C Tables 4.2.6.8 and 6.1.1.4'

loop_
_geom_angle_atom_site_label_1
_geom_angle_atom_site_label_2
_geom_angle_atom_site_label_3
_geom_angle
N2 C1 S2 123.40(17)
N2 C1 S1 112.16(16)
S2 C1 S1 124.43(14)
N2 C2 H2A 109.5
N2 C2 H2B 109.5
H2A C2 H2B 109.5
N2 C2 H2C 109.5
H2A C2 H2C 109.5
H2B C2 H2C 109.5
O4 C4 N3 121.27(19)
O4 C4 C41 123.34(19)
N3 C4 C41 115.33(18)
S1 C11 H11A 109.5
S1 C11 H11B 109.5
H11A C11 H11B 109.5
S1 C11 H11C 109.5
H11A C11 H11C 109.5
H11B C11 H11C 109.5
C46 C41 C42 119.2(2)
C46 C41 C4 121.70(19)
C42 C41 C4 119.03(19)
C43 C42 C41 120.6(2)
C43 C42 H42 119.7
C41 C42 H42 119.7
C42 C43 C44 120.3(2)
C42 C43 H43 119.8
C44 C43 H43 119.8
C43 C44 C45 119.5(2)
C43 C44 Cl4 119.34(18)
C45 C44 Cl4 121.20(18)
C46 C45 C44 120.1(2)
C46 C45 Cl5 118.84(17)
C44 C45 Cl5 121.06(17)
C45 C46 C41 120.2(2)
C45 C46 H46 119.9
C41 C46 H46 119.9
C1 N2 N3 118.21(18)
C1 N2 C2 124.1(2)
N3 N2 C2 117.30(19)
C4 N3 N2 119.57(17)
C4 N3 H3 120.2
N2 N3 H3 120.2
C1 S1 C11 103.25(14)

loop_
_geom_bond_atom_site_label_1
_geom_bond_atom_site_label_2
_geom_bond_distance
C1 N2 1.347(3)
C1 S2 1.645(2)
C1 S1 1.761(2)
C2 N2 1.453(3)
C2 H2A 0.9600
C2 H2B 0.9600
C2 H2C 0.9600
C4 O4 1.221(2)
C4 N3 1.360(3)
C4 C41 1.482(3)
C11 S1 1.782(3)
C11 H11A 0.9600
C11 H11B 0.9600
C11 H11C 0.9600
C41 C46 1.381(3)
C41 C42 1.388(3)
C42 C43 1.369(3)
C42 H42 0.9300
C43 C44 1.378(3)
C43 H43 0.9300
C44 C45 1.389(3)
C44 Cl4 1.725(2)
C45 C46 1.379(3)
C45 Cl5 1.728(2)
C46 H46 0.9300
N2 N3 1.384(2)
N3 H3 0.8600

loop_
_geom_hbond_atom_site_label_D
_geom_hbond_atom_site_label_H
_geom_hbond_atom_site_label_A
_geom_hbond_site_symmetry_A
_geom_hbond_distance_DH
_geom_hbond_distance_HA
_geom_hbond_distance_DA
_geom_hbond_angle_DHA
N3 H3 O4 1_455 0.86 2.34 2.989(2) 132.2

loop_
_geom_torsion_atom_site_label_1
_geom_torsion_atom_site_label_2
_geom_torsion_atom_site_label_3
_geom_torsion_atom_site_label_4
_geom_torsion
O4 C4 C41 C46 147.6(2)
N3 C4 C41 C46 -29.9(3)
O4 C4 C41 C42 -30.1(3)
N3 C4 C41 C42 152.4(2)
C46 C41 C42 C43 1.8(3)
C4 C41 C42 C43 179.62(19)
C41 C42 C43 C44 -0.6(3)
C42 C43 C44 C45 -1.4(3)
C42 C43 C44 Cl4 177.96(17)
C43 C44 C45 C46 2.3(3)
Cl4 C44 C45 C46 -177.12(16)
C43 C44 C45 Cl5 -177.58(17)
Cl4 C44 C45 Cl5 3.0(3)
C44 C45 C46 C41 -1.1(3)
Cl5 C45 C46 C41 178.80(16)
C42 C41 C46 C45 -1.0(3)
C4 C41 C46 C45 -178.72(19)
S2 C1 N2 N3 173.80(15)
S1 C1 N2 N3 -5.3(2)
S2 C1 N2 C2 0.9(3)
S1 C1 N2 C2 -178.19(19)
O4 C4 N3 N2 -6.4(3)
C41 C4 N3 N2 171.10(17)
C1 N2 N3 C4 -83.2(3)
C2 N2 N3 C4 90.2(3)
N2 C1 S1 C11 -177.00(18)
S2 C1 S1 C11 3.89(19)

loop_
_cod_related_entry_id
_cod_related_entry_database
_cod_related_entry_code
1 ChemSpider 30654395
